data_7016044
loop_
_publ_author_name
'Eichh\"ofer, Andreas'
'Buth, Gernot'
'Dolci, Francesco'
'Fink, Karin'
'Mole, Richard A.'
'Wood, Paul T.'

_publ_section_title
;
 Homoleptic 1-D iron selenolate complexes-synthesis, structure,
 magnetic and thermal behaviour of [Fe(SeR)(2)] (R = Ph, Mes).
;
_journal_issue 26
_journal_name_full 'Dalton transactions (Cambridge, England : 2003)'
_journal_page_first 7022
_journal_page_last 7032
_journal_paper_doi 10.1039/c1dt10089k
_journal_volume 40
_journal_year 2011
_chemical_formula_moiety '[Fe(SeC6H5)2]2'
_chemical_formula_sum 'C12 H10 Fe Se2'
_chemical_formula_weight 367.97
_chemical_name_systematic
;
?
;
_space_group_IT_number 88
_symmetry_cell_setting tetragonal
_symmetry_space_group_name_Hall '-I 4ad'
_symmetry_space_group_name_H-M 'I 41/a :2'
_atom_sites_solution_hydrogens geom
_atom_sites_solution_primary direct
_atom_sites_solution_secondary difmap
_audit_creation_method SHELXL-97
_cell_angle_alpha 90.00
_cell_angle_beta 90.00
_cell_angle_gamma 90.00
_cell_formula_units_Z 16
_cell_length_a 22.092(3)
_cell_length_b 22.092(3)
_cell_length_c 10.887(2)
_cell_measurement_reflns_used 9182
_cell_measurement_temperature 150(2)
_cell_measurement_theta_max 26.17
_cell_measurement_theta_min 1.47
_cell_volume 5313.5(14)
_computing_cell_refinement 'STOE X-AREA'
_computing_data_collection 'STOE X-AREA'
_computing_data_reduction 'STOE X-RED'
_computing_structure_refinement 'SHELXL-97 (Sheldrick, 1997)'
_computing_structure_solution 'SHELXS-97 (Sheldrick, 1990)'
_diffrn_ambient_temperature 150(2)
_diffrn_detector_area_resol_mean 6.67
_diffrn_measured_fraction_theta_full 0.993
_diffrn_measured_fraction_theta_max 0.993
_diffrn_measurement_device_type 'STOE IPDS 2'
_diffrn_measurement_method 'rotation method'
_diffrn_radiation_monochromator silicon
_diffrn_radiation_source SY
_diffrn_radiation_type synchrotron
_diffrn_radiation_wavelength 0.80000
_diffrn_reflns_av_R_equivalents 0.0791
_diffrn_reflns_av_sigmaI/netI 0.0567
_diffrn_reflns_limit_h_max 23
_diffrn_reflns_limit_h_min -23
_diffrn_reflns_limit_k_max 23
_diffrn_reflns_limit_k_min -23
_diffrn_reflns_limit_l_max 8
_diffrn_reflns_limit_l_min -11
_diffrn_reflns_number 8899
_diffrn_reflns_theta_full 25.65
_diffrn_reflns_theta_max 25.65
_diffrn_reflns_theta_min 2.35
_exptl_absorpt_coefficient_mu 8.866
_exptl_absorpt_correction_T_max 0.6439
_exptl_absorpt_correction_T_min 0.3908
_exptl_absorpt_correction_type integration
_exptl_absorpt_process_details XRED-32
_exptl_crystal_colour 'dark red'
_exptl_crystal_density_diffrn 1.840
_exptl_crystal_density_method 'not measured'
_exptl_crystal_description 'elongated plates'
_exptl_crystal_F_000 2816
_exptl_crystal_size_max 0.07
_exptl_crystal_size_mid 0.02
_exptl_crystal_size_min 0.01
_refine_diff_density_max 0.358
_refine_diff_density_min -0.466
_refine_diff_density_rms 0.081
_refine_ls_extinction_method none
_refine_ls_goodness_of_fit_ref 1.009
_refine_ls_hydrogen_treatment constr
_refine_ls_matrix_type full
_refine_ls_number_parameters 136
_refine_ls_number_reflns 1752
_refine_ls_number_restraints 0
_refine_ls_restrained_S_all 1.009
_refine_ls_R_factor_all 0.0675
_refine_ls_R_factor_gt 0.0383
_refine_ls_shift/su_max 0.001
_refine_ls_shift/su_mean 0.000
_refine_ls_structure_factor_coef Fsqd
_refine_ls_weighting_details 'calc w=1/[\s^2^(Fo^2^)+(0.0280P)^2^+0.0000P] where P=(Fo^2^+2Fc^2^)/3'
_refine_ls_weighting_scheme calc
_refine_ls_wR_factor_gt 0.0621
_refine_ls_wR_factor_ref 0.0689
_reflns_number_gt 1314
_reflns_number_total 1752
_reflns_threshold_expression >2sigma(I)
_cod_data_source_file c1dt10089k.txt
_cod_data_source_block 1
_cod_original_cell_volume 5313.5(15)
_cod_original_sg_symbol_H-M 'I 41/a'
_cod_database_code 7016044

loop_
_symmetry_equiv_pos_as_xyz
'x, y, z'
'-x+1/2, -y, z+1/2'
'-y+3/4, x+1/4, z+1/4'
'y+3/4, -x+3/4, z+3/4'
'x+1/2, y+1/2, z+1/2'
'-x+1, -y+1/2, z+1'
'-y+5/4, x+3/4, z+3/4'
'y+5/4, -x+5/4, z+5/4'
'-x, -y, -z'
'x-1/2, y, -z-1/2'
'y-3/4, -x-1/4, -z-1/4'
'-y-3/4, x-3/4, -z-3/4'
'-x+1/2, -y+1/2, -z+1/2'
'x, y+1/2, -z'
'y-1/4, -x+1/4, -z+1/4'
'-y-1/4, x-1/4, -z-1/4'

loop_
_atom_site_label
_atom_site_type_symbol
_atom_site_fract_x
_atom_site_fract_y
_atom_site_fract_z
_atom_site_U_iso_or_equiv
_atom_site_adp_type
_atom_site_occupancy
_atom_site_symmetry_multiplicity
_atom_site_calc_flag
_atom_site_refinement_flags
_atom_site_disorder_assembly
_atom_site_disorder_group
Se1 Se 0.76091(3) 0.41212(3) 0.12688(7) 0.0374(2) Uani 1 1 d . . .
Se2 Se 0.67605(3) 0.55618(3) -0.00861(6) 0.0383(2) Uani 1 1 d . . .
Fe1 Fe 0.77464(4) 0.51720(4) 0.06014(9) 0.0357(3) Uani 1 1 d . . .
C1 C 0.8421(3) 0.3847(3) 0.0880(6) 0.0374(16) Uani 1 1 d . . .
C2 C 0.8503(3) 0.3571(3) -0.0247(6) 0.0474(18) Uani 1 1 d . . .
H2 H 0.8171 0.3523 -0.0795 0.057 Uiso 1 1 calc R . .
C3 C 0.9067(4) 0.3368(4) -0.0568(8) 0.064(2) Uani 1 1 d . . .
H3 H 0.9123 0.3171 -0.1334 0.076 Uiso 1 1 calc R . .
C4 C 0.9550(4) 0.3445(4) 0.0197(9) 0.069(2) Uani 1 1 d . . .
H4 H 0.9939 0.3302 -0.0036 0.083 Uiso 1 1 calc R . .
C5 C 0.9471(4) 0.3729(4) 0.1301(9) 0.071(2) Uani 1 1 d . . .
H5 H 0.9810 0.3792 0.1822 0.085 Uiso 1 1 calc R . .
C6 C 0.8905(3) 0.3927(4) 0.1672(7) 0.055(2) Uani 1 1 d . . .
H6 H 0.8850 0.4112 0.2452 0.067 Uiso 1 1 calc R . .
C7 C 0.6882(3) 0.6421(3) 0.0182(6) 0.0422(17) Uani 1 1 d . . .
C8 C 0.7029(4) 0.6816(3) -0.0764(7) 0.052(2) Uani 1 1 d . . .
H8 H 0.7083 0.6666 -0.1575 0.063 Uiso 1 1 calc R . .
C9 C 0.7099(4) 0.7429(4) -0.0525(8) 0.059(2) Uani 1 1 d . . .
H9 H 0.7205 0.7699 -0.1170 0.071 Uiso 1 1 calc R . .
C10 C 0.7013(4) 0.7649(4) 0.0661(9) 0.064(2) Uani 1 1 d . . .
H10 H 0.7053 0.8069 0.0825 0.076 Uiso 1 1 calc R . .
C11 C 0.6869(4) 0.7255(4) 0.1587(8) 0.066(2) Uani 1 1 d . . .
H11 H 0.6818 0.7404 0.2399 0.079 Uiso 1 1 calc R . .
C12 C 0.6799(4) 0.6638(4) 0.1356(7) 0.057(2) Uani 1 1 d . . .
H12 H 0.6694 0.6369 0.2004 0.068 Uiso 1 1 calc R . .

loop_
_atom_site_aniso_label
_atom_site_aniso_U_11
_atom_site_aniso_U_22
_atom_site_aniso_U_33
_atom_site_aniso_U_23
_atom_site_aniso_U_13
_atom_site_aniso_U_12
Se1 0.0446(4) 0.0402(4) 0.0275(3) -0.0013(3) 0.0002(3) -0.0005(3)
Se2 0.0421(4) 0.0456(4) 0.0271(4) -0.0001(3) 0.0026(3) 0.0025(3)
Fe1 0.0427(6) 0.0417(6) 0.0227(5) 0.0010(4) -0.0006(4) 0.0004(5)
C1 0.045(4) 0.034(4) 0.033(4) 0.002(3) 0.010(3) 0.000(3)
C2 0.053(5) 0.059(5) 0.031(4) -0.001(3) 0.008(3) 0.006(4)
C3 0.075(6) 0.060(5) 0.056(5) 0.000(4) 0.018(5) 0.010(5)
C4 0.056(6) 0.068(6) 0.083(7) 0.003(5) 0.019(5) 0.014(5)
C5 0.052(5) 0.092(7) 0.069(6) -0.009(5) -0.004(5) 0.001(5)
C6 0.048(5) 0.071(6) 0.047(5) -0.009(4) 0.002(4) -0.001(4)
C7 0.044(4) 0.047(4) 0.035(4) -0.015(3) -0.004(3) 0.009(3)
C8 0.071(5) 0.047(5) 0.040(4) -0.004(3) 0.008(4) 0.003(4)
C9 0.073(6) 0.051(5) 0.054(5) 0.003(4) 0.010(4) -0.006(4)
C10 0.075(6) 0.050(5) 0.066(6) -0.007(5) -0.006(5) 0.001(4)
C11 0.092(7) 0.062(6) 0.043(5) -0.022(4) -0.011(4) 0.020(5)
C12 0.077(5) 0.051(5) 0.042(5) -0.005(4) 0.001(4) 0.014(4)

loop_
_atom_type_symbol
_atom_type_description
_atom_type_scat_dispersion_real
_atom_type_scat_dispersion_imag
_atom_type_scat_source
C C 0.0043 0.0021 'International Tables Vol C Tables 4.2.6.8 and 6.1.1.4'
H H 0.0000 0.0000 'International Tables Vol C Tables 4.2.6.8 and 6.1.1.4'
Fe Fe 0.3562 1.0571 'International Tables Vol C Tables 4.2.6.8 and 6.1.1.4'
Se Se -0.5931 2.6709 'International Tables Vol C Tables 4.2.6.8 and 6.1.1.4'

loop_
_geom_angle_atom_site_label_1
_geom_angle_atom_site_label_2
_geom_angle_atom_site_label_3
_geom_angle
_geom_angle_site_symmetry_1
_geom_angle_site_symmetry_3
_geom_angle_publ_flag
C1 Se1 Fe1 107.8(2) . 8_454 ?
C1 Se1 Fe1 96.72(19) . . ?
Fe1 Se1 Fe1 72.12(3) 8_454 . ?
C7 Se2 Fe1 109.3(2) . 7_544 ?
C7 Se2 Fe1 100.06(19) . . ?
Fe1 Se2 Fe1 72.00(3) 7_544 . ?
Se2 Fe1 Se1 121.82(5) 8_454 7_544 ?
Se2 Fe1 Se1 106.39(4) 8_454 . ?
Se1 Fe1 Se1 105.03(4) 7_544 . ?
Se2 Fe1 Se2 108.62(4) 8_454 . ?
Se1 Fe1 Se2 106.16(4) 7_544 . ?
Se1 Fe1 Se2 108.20(4) . . ?
Se2 Fe1 Fe1 54.31(3) 8_454 8_454 ?
Se1 Fe1 Fe1 141.95(5) 7_544 8_454 ?
Se1 Fe1 Fe1 53.75(4) . 8_454 ?
Se2 Fe1 Fe1 110.47(4) . 8_454 ?
Se2 Fe1 Fe1 145.80(5) 8_454 7_544 ?
Se1 Fe1 Fe1 54.13(3) 7_544 7_544 ?
Se1 Fe1 Fe1 107.13(4) . 7_544 ?
Se2 Fe1 Fe1 53.69(4) . 7_544 ?
Fe1 Fe1 Fe1 153.34(4) 8_454 7_544 ?
C2 C1 C6 120.5(6) . . ?
C2 C1 Se1 116.9(5) . . ?
C6 C1 Se1 122.5(5) . . ?
C3 C2 C1 119.3(7) . . ?
C4 C3 C2 121.0(8) . . ?
C3 C4 C5 119.6(8) . . ?
C4 C5 C6 121.1(8) . . ?
C5 C6 C1 118.4(7) . . ?
C12 C7 C8 120.1(7) . . ?
C12 C7 Se2 117.5(6) . . ?
C8 C7 Se2 122.4(5) . . ?
C7 C8 C9 120.0(7) . . ?
C8 C9 C10 120.0(8) . . ?
C11 C10 C9 119.6(8) . . ?
C10 C11 C12 120.9(8) . . ?
C7 C12 C11 119.5(8) . . ?

loop_
_geom_bond_atom_site_label_1
_geom_bond_atom_site_label_2
_geom_bond_distance
_geom_bond_site_symmetry_2
_geom_bond_publ_flag
Se1 C1 1.939(7) . ?
Se1 Fe1 2.4397(13) 8_454 ?
Se1 Fe1 2.4513(12) . ?
Se2 C7 1.939(7) . ?
Se2 Fe1 2.4395(13) 7_544 ?
Se2 Fe1 2.4586(12) . ?
Fe1 Se2 2.4396(13) 8_454 ?
Fe1 Se1 2.4397(13) 7_544 ?
Fe1 Fe1 2.8791(15) 8_454 ?
Fe1 Fe1 2.8792(15) 7_544 ?
C1 C2 1.381(9) . ?
C1 C6 1.386(10) . ?
C2 C3 1.371(11) . ?
C3 C4 1.363(12) . ?
C4 C5 1.367(12) . ?
C5 C6 1.385(11) . ?
C7 C12 1.378(10) . ?
C7 C8 1.388(10) . ?
C8 C9 1.388(10) . ?
C9 C10 1.392(12) . ?
C10 C11 1.369(12) . ?
C11 C12 1.395(11) . ?

loop_
_platon_squeeze_void_nr
_platon_squeeze_void_average_x
_platon_squeeze_void_average_y
_platon_squeeze_void_average_z
_platon_squeeze_void_volume
_platon_squeeze_void_count_electrons
_platon_squeeze_void_content
1 0.500 0.250 -0.125 152 33 ' '
2 0.500 0.750 0.125 152 33 ' '
3 0.000 0.750 0.375 152 33 ' '
4 0.000 0.250 0.625 152 33 ' '
